data_7113699
loop_
_publ_author_name
'Wiacek, Robert J.'
'Macdonald, Charles L. B.'
'Jones, Jamie N.'
'Pietryga, Jeffrey M.'
'Cowley, Alan H.'

_publ_section_title
;
 The contrasting behaviour of bridged amido-cyclopentadienyl (constrained
 geometry) group 15 chlorides and cations derived therefrom
;
_journal_coden_ASTM CHCOFS
_journal_issue 3
_journal_name_full
;
 Chemical Communications (Cambridge, United Kingdom)
;
_journal_page_first 430
_journal_page_last 431
_journal_paper_doi 10.1039/b211591c
_journal_year 2003
_chemical_formula_moiety '[C15 H27 N As Si][Al Cl4]'
_chemical_formula_sum 'C15 H27 Al As Cl4 N Si'
_chemical_formula_weight 493.16
_chemical_name_common '(CGC)phosphium arsenium tetrachloride'
_chemical_name_systematic
;
t-butyl(dimetyl(tetra-methylcyclopentadienyl)silyl)amido 
arsenium aluminum tetrachloride
;
_space_group_IT_number 29
_symmetry_cell_setting orthorhombic
_symmetry_space_group_name_Hall 'P 2c -2ac'
_symmetry_space_group_name_H-M 'P c a 21'
_atom_sites_solution_hydrogens geom
_atom_sites_solution_primary direct
_atom_sites_solution_secondary difmap
_audit_creation_method SHELXL-97
_cell_angle_alpha 90.00
_cell_angle_beta 90.00
_cell_angle_gamma 90.00
_cell_formula_units_Z 8
_cell_length_a 18.184(4)
_cell_length_b 8.2774(17)
_cell_length_c 30.284(6)
_cell_measurement_reflns_used all
_cell_measurement_temperature 153(2)
_cell_measurement_theta_max 30.49
_cell_measurement_theta_min 3.02
_cell_volume 4558.2(16)
_computing_cell_refinement Denzo-SMN
_computing_data_collection 'Collect software, Nonius B.V. 1998'
_computing_data_reduction Scalepack
_computing_molecular_graphics 'Ortep-3 for Windows (Farrugia, 1997)'
_computing_publication_material 'WinGX publication routines (Farrugia, 1999)'
_computing_structure_refinement 'SHELXL-97 (Sheldrick, 1997)'
_computing_structure_solution 'SHELXS-97 (Sheldrick, 1997)'
_diffrn_ambient_temperature 153(2)
_diffrn_measured_fraction_theta_full 0.846
_diffrn_measured_fraction_theta_max 0.846
_diffrn_measurement_device_type 'Nonius Kappa CCD'
_diffrn_measurement_method 'omega scans'
_diffrn_radiation_monochromator graphite
_diffrn_radiation_source 'fine-focus sealed tube'
_diffrn_radiation_type MoK\a
_diffrn_radiation_wavelength 0.71073
_diffrn_reflns_av_R_equivalents 0.0000
_diffrn_reflns_av_sigmaI/netI 0.0563
_diffrn_reflns_limit_h_max 24
_diffrn_reflns_limit_h_min -24
_diffrn_reflns_limit_k_max 11
_diffrn_reflns_limit_k_min -11
_diffrn_reflns_limit_l_max 42
_diffrn_reflns_limit_l_min -42
_diffrn_reflns_number 9823
_diffrn_reflns_theta_full 30.49
_diffrn_reflns_theta_max 30.49
_diffrn_reflns_theta_min 3.02
_exptl_absorpt_coefficient_mu 2.050
_exptl_absorpt_correction_T_max 0.6846
_exptl_absorpt_correction_T_min 0.6846
_exptl_crystal_colour red-orange
_exptl_crystal_density_diffrn 1.437
_exptl_crystal_density_method 'not measured'
_exptl_crystal_description prism
_exptl_crystal_F_000 2016
_exptl_crystal_size_max 0.20
_exptl_crystal_size_mid 0.20
_exptl_crystal_size_min 0.20
_refine_diff_density_max 5.011
_refine_diff_density_min -0.991
_refine_diff_density_rms 0.150
_refine_ls_abs_structure_details 'Flack H D (1983), Acta Cryst. A39, 876-881'
_refine_ls_abs_structure_Flack 0.488(13)
_refine_ls_extinction_method none
_refine_ls_goodness_of_fit_ref 1.061
_refine_ls_hydrogen_treatment mixed
_refine_ls_matrix_type full
_refine_ls_number_parameters 434
_refine_ls_number_reflns 9823
_refine_ls_number_restraints 1
_refine_ls_restrained_S_all 1.061
_refine_ls_R_factor_all 0.0918
_refine_ls_R_factor_gt 0.0678
_refine_ls_shift/su_max 0.034
_refine_ls_shift/su_mean 0.003
_refine_ls_structure_factor_coef Fsqd
_refine_ls_weighting_details 'calc w=1/[\s^2^(Fo^2^)+(0.1054P)^2^+4.2551P] where P=(Fo^2^+2Fc^2^)/3'
_refine_ls_weighting_scheme calc
_refine_ls_wR_factor_gt 0.1544
_refine_ls_wR_factor_ref 0.1720
_reflns_number_gt 7802
_reflns_number_total 9823
_reflns_threshold_expression >2sigma(I)
_cod_duplicate_entry 7103968
_cod_data_source_file b211591c.txt
_cod_data_source_block pca21new
_cod_depositor_comments
;
The following automatic conversions were performed:

'_symmetry_cell_setting' value 'Orthorhombic' changed to
'orthorhombic' according to
/usr/data/users/saulius/automatic-downloads/retrospective/RSC/lib/dictionaries/cif_core.dic
dictionary named 'cif_core.dic' version 2.4.2 from 2011-04-26.

Automatic conversion script
Id: cif_fix_values 2281 2013-09-26 08:29:07Z andrius 
;
_cod_original_sg_symbol_H-M Pca2(1)
_cod_database_code 7113699

loop_
_symmetry_equiv_pos_as_xyz
'x, y, z'
'-x, -y, z+1/2'
'x+1/2, -y, z'
'-x+1/2, y, z+1/2'

loop_
_atom_site_label
_atom_site_type_symbol
_atom_site_fract_x
_atom_site_fract_y
_atom_site_fract_z
_atom_site_U_iso_or_equiv
_atom_site_adp_type
_atom_site_occupancy
_atom_site_symmetry_multiplicity
_atom_site_calc_flag
_atom_site_refinement_flags
C26 C 0.1269(4) 0.7249(9) 0.4019(3) 0.0320(16) Uani 1 1 d .
H26A H 0.1477 0.6417 0.3826 0.048 Uiso 1 1 calc R
H26B H 0.0731 0.7187 0.4011 0.048 Uiso 1 1 calc R
H26C H 0.1440 0.7073 0.4322 0.048 Uiso 1 1 calc R
C1 C 0.0959(4) 0.6067(8) 0.1772(2) 0.0277(14) Uani 1 1 d .
C2 C 0.1268(4) 0.5618(9) 0.2213(2) 0.0335(15) Uani 1 1 d .
C3 C 0.0734(6) 0.5207(10) 0.2504(4) 0.039(2) Uani 1 1 d .
C4 C 0.0017(4) 0.5391(11) 0.2280(3) 0.0337(16) Uani 1 1 d .
C5 C 0.0146(4) 0.5929(8) 0.1854(3) 0.0315(15) Uani 1 1 d .
C6 C 0.1223(4) 0.7772(9) 0.1622(3) 0.0325(17) Uani 1 1 d .
H6A H 0.1097 0.8569 0.1849 0.049 Uiso 1 1 calc R
H6B H 0.0981 0.8062 0.1344 0.049 Uiso 1 1 calc R
H6C H 0.1757 0.7758 0.1579 0.049 Uiso 1 1 calc R
C7 C 0.2083(5) 0.5540(13) 0.2307(3) 0.051(2) Uani 1 1 d .
H7A H 0.2162 0.5375 0.2624 0.076 Uiso 1 1 calc R
H7B H 0.2315 0.6555 0.2215 0.076 Uiso 1 1 calc R
H7C H 0.2301 0.4640 0.2142 0.076 Uiso 1 1 calc R
C8 C 0.0782(6) 0.4662(13) 0.2962(3) 0.048(2) Uani 1 1 d .
H8A H 0.0479 0.3693 0.3001 0.072 Uiso 1 1 calc R
H8B H 0.0605 0.5518 0.3158 0.072 Uiso 1 1 calc R
H8C H 0.1295 0.4409 0.3033 0.072 Uiso 1 1 calc R
C9 C -0.0691(5) 0.5092(12) 0.2502(4) 0.048(3) Uani 1 1 d .
H9A H -0.1092 0.5522 0.2320 0.072 Uiso 1 1 calc R
H9B H -0.0693 0.5628 0.2790 0.072 Uiso 1 1 calc R
H9C H -0.0760 0.3927 0.2542 0.072 Uiso 1 1 calc R
C10 C 0.1018(4) 0.2458(9) 0.1489(3) 0.0388(19) Uani 1 1 d .
H10A H 0.0626 0.2347 0.1710 0.058 Uiso 1 1 calc R
H10B H 0.1489 0.2143 0.1620 0.058 Uiso 1 1 calc R
H10C H 0.0910 0.1757 0.1236 0.058 Uiso 1 1 calc R
C11 C 0.1933(5) 0.5018(9) 0.0961(4) 0.038(3) Uani 1 1 d .
H11A H 0.2349 0.4420 0.1086 0.057 Uiso 1 1 calc R
H11B H 0.2041 0.6178 0.0968 0.057 Uiso 1 1 calc R
H11C H 0.1853 0.4674 0.0655 0.057 Uiso 1 1 calc R
C12 C 0.0109(5) 0.4919(8) 0.0535(3) 0.026(2) Uani 1 1 d .
C13 C 0.0396(5) 0.3281(9) 0.0373(3) 0.0371(19) Uani 1 1 d .
H13A H 0.0168 0.2414 0.0546 0.056 Uiso 1 1 calc R
H13B H 0.0931 0.3239 0.0411 0.056 Uiso 1 1 calc R
H13C H 0.0274 0.3143 0.0060 0.056 Uiso 1 1 calc R
C14 C -0.0736(7) 0.4946(13) 0.0413(4) 0.055(3) Uani 1 1 d .
H14A H -0.0998 0.4145 0.0592 0.082 Uiso 1 1 calc R
H14B H -0.0797 0.4685 0.0099 0.082 Uiso 1 1 calc R
H14C H -0.0937 0.6023 0.0471 0.082 Uiso 1 1 calc R
C15 C 0.0460(5) 0.6322(12) 0.0287(3) 0.042(2) Uani 1 1 d .
H15A H 0.0271 0.7344 0.0404 0.063 Uiso 1 1 calc R
H15B H 0.0341 0.6241 -0.0027 0.063 Uiso 1 1 calc R
H15C H 0.0995 0.6284 0.0326 0.063 Uiso 1 1 calc R
C21 C 0.1523(4) 0.8957(8) 0.3858(2) 0.0288(14) Uani 1 1 d .
C22 C 0.1223(4) 0.9484(10) 0.3424(2) 0.0328(15) Uani 1 1 d .
C23 C 0.1800(5) 0.9804(10) 0.3140(3) 0.0310(19) Uani 1 1 d .
C24 C 0.2474(4) 0.9520(9) 0.3361(3) 0.0314(15) Uani 1 1 d .
C25 C 0.2337(4) 0.9067(8) 0.3784(2) 0.0287(14) Uani 1 1 d .
C27 C 0.0411(4) 0.9463(11) 0.3326(3) 0.0435(19) Uani 1 1 d .
H27A H 0.0260 1.0524 0.3215 0.065 Uiso 1 1 calc R
H27B H 0.0139 0.9215 0.3597 0.065 Uiso 1 1 calc R
H27C H 0.0308 0.8637 0.3103 0.065 Uiso 1 1 calc R
C28 C 0.1721(7) 1.0360(15) 0.2668(3) 0.058(3) Uani 1 1 d .
H28A H 0.1207 1.0251 0.2576 0.087 Uiso 1 1 calc R
H28B H 0.2034 0.9696 0.2477 0.087 Uiso 1 1 calc R
H28C H 0.1872 1.1494 0.2645 0.087 Uiso 1 1 calc R
C29 C 0.3247(6) 0.9873(11) 0.3166(3) 0.044(3) Uani 1 1 d .
H29A H 0.3249 1.0949 0.3031 0.067 Uiso 1 1 calc R
H29B H 0.3365 0.9061 0.2941 0.067 Uiso 1 1 calc R
H29C H 0.3615 0.9832 0.3402 0.067 Uiso 1 1 calc R
C30 C 0.1489(4) 1.2555(8) 0.4128(3) 0.0361(18) Uani 1 1 d .
H30A H 0.1508 1.3304 0.4378 0.054 Uiso 1 1 calc R
H30B H 0.1057 1.2798 0.3946 0.054 Uiso 1 1 calc R
H30C H 0.1935 1.2675 0.3949 0.054 Uiso 1 1 calc R
C31 C 0.0577(5) 1.0083(9) 0.4633(3) 0.031(2) Uani 1 1 d .
H31A H 0.0516 1.0909 0.4862 0.046 Uiso 1 1 calc R
H31B H 0.0592 0.9012 0.4770 0.046 Uiso 1 1 calc R
H31C H 0.0162 1.0136 0.4426 0.046 Uiso 1 1 calc R
C32 C 0.2420(6) 1.0027(8) 0.5113(3) 0.032(2) Uani 1 1 d .
C33 C 0.1993(5) 0.8674(11) 0.5352(3) 0.041(2) Uani 1 1 d .
H33A H 0.2205 0.7624 0.5274 0.062 Uiso 1 1 calc R
H33B H 0.1476 0.8706 0.5262 0.062 Uiso 1 1 calc R
H33C H 0.2028 0.8834 0.5672 0.062 Uiso 1 1 calc R
C34 C 0.2109(5) 1.1656(11) 0.5257(3) 0.051(2) Uani 1 1 d .
H34A H 0.2137 1.1747 0.5579 0.077 Uiso 1 1 calc R
H34B H 0.1595 1.1741 0.5163 0.077 Uiso 1 1 calc R
H34C H 0.2396 1.2527 0.5121 0.077 Uiso 1 1 calc R
C35 C 0.3221(6) 0.9911(9) 0.5194(3) 0.036(2) Uani 1 1 d .
H35A H 0.3316 0.9982 0.5512 0.055 Uiso 1 1 calc R
H35B H 0.3473 1.0797 0.5042 0.055 Uiso 1 1 calc R
H35C H 0.3404 0.8875 0.5082 0.055 Uiso 1 1 calc R
N1 N 0.0240(3) 0.5083(5) 0.0996(2) 0.0151(13) Uani 1 1 d .
N2 N 0.2270(4) 0.9881(7) 0.4603(3) 0.0294(18) Uani 1 1 d .
Al1 Al -0.10935(14) 0.0161(3) 0.16490(10) 0.0261(5) Uani 1 1 d .
Al2 Al -0.14250(14) 0.5222(3) 0.39803(10) 0.0277(5) Uani 1 1 d .
Si1 Si 0.10684(10) 0.4593(3) 0.13012(7) 0.0253(4) Uani 1 1 d .
Si2 Si 0.14258(10) 1.0437(3) 0.43368(7) 0.0261(4) Uani 1 1 d .
Cl1 Cl -0.04205(13) 0.0202(3) 0.22208(8) 0.0451(6) Uani 1 1 d .
Cl2 Cl -0.15107(11) 0.2545(2) 0.15291(7) 0.0426(4) Uani 1 1 d .
Cl3 Cl -0.04668(9) -0.0576(2) 0.10830(6) 0.0327(4) Uani 1 1 d .
Cl4 Cl -0.19699(12) -0.1489(3) 0.17287(10) 0.0619(7) Uani 1 1 d .
Cl21 Cl -0.20718(9) 0.4468(3) 0.45407(6) 0.0327(4) Uani 1 1 d .
Cl22 Cl -0.20825(14) 0.5383(4) 0.34084(9) 0.0518(6) Uani 1 1 d .
Cl23 Cl -0.05585(11) 0.3535(3) 0.38964(9) 0.0523(6) Uani 1 1 d .
Cl24 Cl -0.09890(11) 0.7560(2) 0.41367(7) 0.0439(4) Uani 1 1 d .
As1 As -0.04872(3) 0.57617(7) 0.13703(2) 0.02673(16) Uani 1 1 d .
As2 As 0.29747(4) 0.91995(8) 0.42643(2) 0.02663(16) Uani 1 1 d .

loop_
_atom_site_aniso_label
_atom_site_aniso_U_11
_atom_site_aniso_U_22
_atom_site_aniso_U_33
_atom_site_aniso_U_23
_atom_site_aniso_U_13
_atom_site_aniso_U_12
C26 0.035(4) 0.032(4) 0.029(4) 0.003(3) 0.003(3) -0.003(3)
C1 0.023(3) 0.032(3) 0.027(3) 0.000(3) 0.000(3) 0.000(3)
C2 0.038(4) 0.035(4) 0.027(4) -0.003(3) -0.004(3) -0.008(3)
C3 0.039(5) 0.042(4) 0.036(5) -0.003(4) 0.003(4) -0.015(3)
C4 0.033(4) 0.048(4) 0.020(3) -0.006(4) 0.009(3) -0.002(4)
C5 0.026(3) 0.035(3) 0.033(4) -0.002(3) 0.004(3) 0.001(3)
C6 0.023(4) 0.031(4) 0.043(4) 0.002(3) 0.003(3) -0.005(3)
C7 0.038(5) 0.071(6) 0.043(5) 0.010(5) -0.014(4) -0.009(4)
C8 0.045(5) 0.071(5) 0.028(4) -0.012(4) 0.014(4) -0.004(5)
C9 0.017(4) 0.075(7) 0.052(6) -0.010(4) -0.010(4) -0.011(3)
C10 0.034(4) 0.037(4) 0.045(5) 0.003(4) -0.002(3) -0.001(3)
C11 0.019(4) 0.048(6) 0.047(6) -0.006(3) 0.019(4) 0.002(3)
C12 0.027(5) 0.025(4) 0.027(5) -0.002(2) -0.003(4) 0.001(2)
C13 0.053(5) 0.030(4) 0.028(4) -0.021(3) -0.003(3) 0.004(3)
C14 0.046(7) 0.090(9) 0.028(6) 0.006(4) 0.005(5) -0.006(4)
C15 0.051(5) 0.052(5) 0.023(4) 0.020(4) 0.001(3) -0.007(4)
C21 0.020(3) 0.031(3) 0.035(4) -0.001(3) 0.001(3) -0.005(3)
C22 0.030(4) 0.048(4) 0.021(3) -0.003(3) -0.003(3) 0.002(3)
C23 0.034(5) 0.049(4) 0.010(3) -0.001(3) -0.002(3) 0.005(3)
C24 0.035(4) 0.030(3) 0.030(4) -0.004(3) 0.007(3) -0.005(3)
C25 0.025(4) 0.034(3) 0.027(3) -0.004(3) 0.004(3) 0.000(3)
C27 0.029(4) 0.058(5) 0.043(5) -0.001(4) -0.008(4) 0.005(4)
C28 0.066(7) 0.083(6) 0.023(4) 0.027(5) -0.012(4) -0.012(6)
C29 0.048(6) 0.065(6) 0.020(4) -0.003(3) 0.030(4) 0.003(4)
C30 0.035(4) 0.022(3) 0.051(5) 0.006(3) 0.000(3) -0.004(3)
C31 0.032(5) 0.035(5) 0.024(4) 0.002(3) 0.002(4) -0.001(3)
C32 0.049(6) 0.033(5) 0.013(4) -0.001(2) -0.004(4) -0.004(3)
C33 0.048(5) 0.034(4) 0.041(5) 0.001(4) 0.001(4) 0.001(3)
C34 0.073(6) 0.044(5) 0.036(5) -0.011(4) -0.006(4) 0.012(4)
C35 0.039(6) 0.042(5) 0.028(5) -0.002(3) -0.027(4) -0.003(3)
N1 0.013(3) 0.020(3) 0.013(3) 0.0033(17) 0.006(2) -0.0020(16)
N2 0.032(4) 0.025(3) 0.031(4) -0.009(2) -0.004(3) -0.001(2)
Al1 0.0213(12) 0.0335(11) 0.0235(12) -0.0016(9) 0.0020(10) 0.0013(8)
Al2 0.0196(12) 0.0352(10) 0.0284(13) 0.0055(10) -0.0002(10) 0.0013(8)
Si1 0.0189(9) 0.0328(8) 0.0241(10) -0.0016(9) 0.0023(7) -0.0012(8)
Si2 0.0221(10) 0.0282(8) 0.0280(10) 0.0009(9) 0.0025(7) 0.0016(8)
Cl1 0.0370(12) 0.0789(14) 0.0194(10) 0.0001(9) -0.0039(8) 0.0104(10)
Cl2 0.0470(11) 0.0373(9) 0.0436(10) -0.0056(8) -0.0024(8) 0.0116(8)
Cl3 0.0322(10) 0.0343(10) 0.0315(10) -0.0046(8) 0.0034(6) 0.0036(7)
Cl4 0.0409(12) 0.0563(13) 0.089(2) -0.0185(13) 0.0276(12) -0.0195(9)
Cl21 0.0286(9) 0.0425(11) 0.0269(9) 0.0044(8) 0.0045(6) 0.0011(7)
Cl22 0.0389(13) 0.0839(15) 0.0326(13) 0.0005(12) -0.0039(9) -0.0005(11)
Cl23 0.0374(10) 0.0513(12) 0.0682(15) 0.0092(11) 0.0195(10) 0.0158(8)
Cl24 0.0452(11) 0.0362(9) 0.0504(11) 0.0017(8) 0.0004(8) -0.0114(7)
As1 0.0204(3) 0.0300(3) 0.0297(3) -0.0031(3) 0.0001(2) 0.0004(2)
As2 0.0214(3) 0.0293(3) 0.0292(3) -0.0021(3) 0.0003(3) -0.0013(2)

loop_
_atom_type_symbol
_atom_type_description
_atom_type_scat_dispersion_real
_atom_type_scat_dispersion_imag
_atom_type_scat_source
C C 0.0033 0.0016 'International Tables Vol C Tables 4.2.6.8 and 6.1.1.4'
H H 0.0000 0.0000 'International Tables Vol C Tables 4.2.6.8 and 6.1.1.4'
N N 0.0061 0.0033 'International Tables Vol C Tables 4.2.6.8 and 6.1.1.4'
Al Al 0.0645 0.0514 'International Tables Vol C Tables 4.2.6.8 and 6.1.1.4'
Si Si 0.0817 0.0704 'International Tables Vol C Tables 4.2.6.8 and 6.1.1.4'
Cl Cl 0.1484 0.1585 'International Tables Vol C Tables 4.2.6.8 and 6.1.1.4'
As As 0.0499 2.0058 'International Tables Vol C Tables 4.2.6.8 and 6.1.1.4'

loop_
_geom_angle_atom_site_label_1
_geom_angle_atom_site_label_2
_geom_angle_atom_site_label_3
_geom_angle
C2 C1 C5 101.8(6)
C2 C1 C6 111.6(6)
C5 C1 C6 114.8(6)
C2 C1 Si1 118.3(5)
C5 C1 Si1 100.3(5)
C6 C1 Si1 109.4(5)
C3 C2 C1 111.8(7)
C3 C2 C7 124.9(8)
C1 C2 C7 123.1(7)
C2 C3 C8 130.6(10)
C2 C3 C4 108.0(9)
C8 C3 C4 121.4(9)
C5 C4 C9 128.8(8)
C5 C4 C3 108.2(7)
C9 C4 C3 123.0(9)
C4 C5 C1 110.1(7)
C4 C5 As1 127.0(6)
C1 C5 As1 118.9(5)
N1 C12 C15 109.8(7)
N1 C12 C13 109.9(7)
C15 C12 C13 112.0(8)
N1 C12 C14 113.0(8)
C15 C12 C14 106.4(7)
C13 C12 C14 105.7(7)
C22 C21 C25 102.3(6)
C22 C21 C26 115.7(6)
C25 C21 C26 113.1(6)
C22 C21 Si2 116.7(5)
C25 C21 Si2 99.5(4)
C26 C21 Si2 108.4(5)
C23 C22 C21 109.1(7)
C23 C22 C27 128.6(7)
C21 C22 C27 122.1(7)
C22 C23 C24 109.4(7)
C22 C23 C28 125.2(9)
C24 C23 C28 125.5(9)
C25 C24 C23 109.4(7)
C25 C24 C29 125.3(8)
C23 C24 C29 124.9(8)
C24 C25 C21 109.8(6)
C24 C25 As2 127.3(6)
C21 C25 As2 120.1(5)
C35 C32 C34 112.0(7)
C35 C32 C33 111.7(7)
C34 C32 C33 108.7(9)
C35 C32 N2 109.2(8)
C34 C32 N2 106.5(7)
C33 C32 N2 108.5(7)
C12 N1 Si1 128.2(6)
C12 N1 As1 121.1(6)
Si1 N1 As1 110.7(4)
C32 N2 As2 118.4(7)
C32 N2 Si2 124.7(7)
As2 N2 Si2 116.8(5)
Cl4 Al1 Cl1 110.63(17)
Cl4 Al1 Cl2 110.32(15)
Cl1 Al1 Cl2 109.13(14)
Cl4 Al1 Cl3 107.94(14)
Cl1 Al1 Cl3 110.50(14)
Cl2 Al1 Cl3 108.30(15)
Cl22 Al2 Cl23 111.38(17)
Cl22 Al2 Cl24 109.51(15)
Cl23 Al2 Cl24 110.25(14)
Cl22 Al2 Cl21 110.82(14)
Cl23 Al2 Cl21 107.98(14)
Cl24 Al2 Cl21 106.79(15)
N1 Si1 C10 109.1(3)
N1 Si1 C1 98.8(3)
C10 Si1 C1 112.2(3)
N1 Si1 C11 111.5(4)
C10 Si1 C11 112.4(4)
C1 Si1 C11 112.0(4)
N2 Si2 C31 117.8(4)
N2 Si2 C30 109.9(3)
C31 Si2 C30 111.9(4)
N2 Si2 C21 95.6(3)
C31 Si2 C21 110.6(4)
C30 Si2 C21 109.8(4)
N1 As1 C5 93.6(3)
N2 As2 C25 91.2(3)

loop_
_geom_bond_atom_site_label_1
_geom_bond_atom_site_label_2
_geom_bond_distance
C26 C21 1.565(9)
C1 C2 1.497(10)
C1 C5 1.503(9)
C1 C6 1.559(10)
C1 Si1 1.888(7)
C2 C3 1.354(13)
C2 C7 1.510(11)
C3 C8 1.461(14)
C3 C4 1.477(13)
C4 C5 1.385(11)
C4 C9 1.474(13)
C5 As1 1.867(8)
C10 Si1 1.859(8)
C11 Si1 1.912(9)
C12 N1 1.424(12)
C12 C15 1.522(12)
C12 C13 1.533(10)
C12 C14 1.579(16)
C21 C22 1.486(10)
C21 C25 1.500(9)
C21 Si2 1.908(8)
C22 C23 1.383(12)
C22 C27 1.505(11)
C23 C24 1.416(12)
C23 C28 1.509(11)
C24 C25 1.358(11)
C24 C29 1.552(12)
C25 As2 1.864(7)
C30 Si2 1.867(7)
C31 Si2 1.809(10)
C32 C35 1.481(15)
C32 C34 1.526(12)
C32 C33 1.543(12)
C32 N2 1.574(12)
N1 Si1 1.814(7)
N1 As1 1.830(6)
N2 As2 1.735(8)
N2 Si2 1.793(8)
Al1 Cl4 2.112(3)
Al1 Cl1 2.121(4)
Al1 Cl2 2.145(3)
Al1 Cl3 2.147(3)
Al2 Cl22 2.109(4)
Al2 Cl23 2.121(3)
Al2 Cl24 2.144(3)
Al2 Cl21 2.157(3)
